data_4066282
loop_
_publ_author_name
'Leitch, David C.'
'Schafer, Laurel L.'

_publ_section_title
;
 Zirconium Alkyl Complexes Supported by Ureate Ligands: Synthesis,
 Characterization, and Precursors to Metal&#x2212;Element Multiple
 Bonds&#x2020;
;
_journal_issue 21
_journal_name_full Organometallics
_journal_page_first 5162
_journal_paper_doi 10.1021/om100381d
_journal_volume 29
_journal_year 2010
_chemical_formula_moiety 'C62 H110 N10 O4 Zr2'
_chemical_formula_sum 'C62 H110 N10 O4 Zr2'
_chemical_formula_weight 1242.04
_chemical_name_systematic
;
 ?
;
_space_group_IT_number 14
_symmetry_cell_setting monoclinic
_symmetry_space_group_name_Hall '-P 2yn'
_symmetry_space_group_name_H-M 'P 1 21/n 1'
_atom_sites_solution_hydrogens geom
_atom_sites_solution_primary direct
_atom_sites_solution_secondary difmap
_audit_creation_method SHELXL-97
_cell_angle_alpha 90.00
_cell_angle_beta 91.361(3)
_cell_angle_gamma 90.00
_cell_formula_units_Z 4
_cell_length_a 12.8587(8)
_cell_length_b 29.109(2)
_cell_length_c 18.1209(13)
_cell_measurement_reflns_used 9268
_cell_measurement_temperature 173(2)
_cell_measurement_theta_max 27.442
_cell_measurement_theta_min 2.381
_cell_volume 6780.8(8)
_computing_structure_refinement 'SHELXL-97 (Sheldrick, 1997)'
_diffrn_ambient_temperature 173(2)
_diffrn_measured_fraction_theta_full 0.992
_diffrn_measured_fraction_theta_max 0.992
_diffrn_radiation_monochromator graphite
_diffrn_radiation_source 'fine-focus sealed tube'
_diffrn_radiation_type MoK\a
_diffrn_radiation_wavelength 0.71073
_diffrn_reflns_av_R_equivalents 0.0286
_diffrn_reflns_av_sigmaI/netI 0.0273
_diffrn_reflns_limit_h_max 16
_diffrn_reflns_limit_h_min -16
_diffrn_reflns_limit_k_max 37
_diffrn_reflns_limit_k_min -37
_diffrn_reflns_limit_l_max 23
_diffrn_reflns_limit_l_min -23
_diffrn_reflns_number 59909
_diffrn_reflns_theta_full 27.49
_diffrn_reflns_theta_max 27.49
_diffrn_reflns_theta_min 1.79
_exptl_absorpt_coefficient_mu 0.357
_exptl_absorpt_correction_T_max 0.9321
_exptl_absorpt_correction_T_min 0.7168
_exptl_absorpt_correction_type multi-scan
_exptl_crystal_colour yellow
_exptl_crystal_density_diffrn 1.217
_exptl_crystal_density_method 'not measured'
_exptl_crystal_description oval
_exptl_crystal_F_000 2656
_exptl_crystal_size_max 1.00
_exptl_crystal_size_mid 0.70
_exptl_crystal_size_min 0.20
_refine_diff_density_max 0.451
_refine_diff_density_min -0.323
_refine_diff_density_rms 0.053
_refine_ls_extinction_method none
_refine_ls_goodness_of_fit_ref 1.049
_refine_ls_hydrogen_treatment mixed
_refine_ls_matrix_type full
_refine_ls_number_parameters 731
_refine_ls_number_reflns 15448
_refine_ls_number_restraints 0
_refine_ls_restrained_S_all 1.049
_refine_ls_R_factor_all 0.0433
_refine_ls_R_factor_gt 0.0306
_refine_ls_shift/su_max 0.012
_refine_ls_shift/su_mean 0.001
_refine_ls_structure_factor_coef Fsqd
_refine_ls_weighting_details 'calc w=1/[\s^2^(Fo^2^)+(0.0316P)^2^+3.9381P] where P=(Fo^2^+2Fc^2^)/3'
_refine_ls_weighting_scheme calc
_refine_ls_wR_factor_gt 0.0699
_refine_ls_wR_factor_ref 0.0768
_reflns_number_gt 12859
_reflns_number_total 15448
_reflns_threshold_expression >2sigma(I)
_cod_data_source_file om100381d_si_001.cif
_cod_data_source_block ls149_0m
_cod_original_sg_symbol_H-M 'P 21/n'
_cod_database_code 4066282

loop_
_symmetry_equiv_pos_as_xyz
'x, y, z'
'-x+1/2, y+1/2, -z+1/2'
'-x, -y, -z'
'x-1/2, -y-1/2, z-1/2'

loop_
_atom_site_label
_atom_site_type_symbol
_atom_site_fract_x
_atom_site_fract_y
_atom_site_fract_z
_atom_site_U_iso_or_equiv
_atom_site_adp_type
_atom_site_occupancy
_atom_site_symmetry_multiplicity
_atom_site_calc_flag
_atom_site_refinement_flags
Zr2 Zr 0.696065(13) 0.318067(5) 0.204487(9) 0.01982(5) Uani 1 1 d .
Zr1 Zr 0.685253(12) 0.425049(5) 0.235311(8) 0.01695(4) Uani 1 1 d .
O1 O 0.84366(10) 0.44533(4) 0.21930(7) 0.0267(3) Uani 1 1 d .
O2 O 0.60110(11) 0.47771(4) 0.17139(7) 0.0294(3) Uani 1 1 d .
O3 O 0.85686(10) 0.31278(4) 0.23711(7) 0.0284(3) Uani 1 1 d .
O4 O 0.62578(11) 0.26646(5) 0.27905(7) 0.0332(3) Uani 1 1 d .
N1 N 0.78393(11) 0.45379(5) 0.33070(8) 0.0207(3) Uani 1 1 d .
N3 N 0.57172(11) 0.47186(5) 0.28974(8) 0.0212(3) Uani 1 1 d .
N4 N 0.49182(12) 0.53230(5) 0.21559(8) 0.0248(3) Uani 1 1 d .
N5 N 0.81245(12) 0.28989(5) 0.12581(8) 0.0260(3) Uani 1 1 d .
N6 N 0.99290(12) 0.29035(6) 0.16600(9) 0.0332(4) Uani 1 1 d .
N8 N 0.52666(14) 0.20517(5) 0.24255(9) 0.0333(4) Uani 1 1 d .
N10 N 0.66221(11) 0.36324(5) 0.29020(7) 0.0199(3) Uani 1 1 d .
N7 N 0.60930(12) 0.25811(5) 0.15914(8) 0.0243(3) Uani 1 1 d .
N2 N 0.95552(12) 0.48095(6) 0.30072(8) 0.0296(4) Uani 1 1 d .
N9 N 0.67750(11) 0.38082(5) 0.14572(7) 0.0192(3) Uani 1 1 d .
C9 C 0.67246(14) 0.51162(6) 0.39309(10) 0.0276(4) Uani 1 1 d .
C57 C 0.83099(15) 0.41029(7) 0.04014(10) 0.0287(4) Uani 1 1 d .
H57 H 0.8534 0.4017 0.0915 0.034 Uiso 1 1 calc R
C60 C 0.47409(14) 0.34760(6) 0.09666(11) 0.0294(4) Uani 1 1 d .
H60 H 0.5022 0.3405 0.1473 0.035 Uiso 1 1 calc R
C51 C 0.66083(14) 0.37110(5) 0.07060(9) 0.0209(3) Uani 1 1 d .
C31 C 0.62212(16) 0.23147(7) 0.09125(10) 0.0312(4) Uani 1 1 d .
H31A H 0.5941 0.2497 0.0491 0.037 Uiso 1 1 calc R
H31B H 0.5799 0.2031 0.0945 0.037 Uiso 1 1 calc R
C13 C 0.55306(13) 0.49488(6) 0.22734(10) 0.0216(3) Uani 1 1 d .
C12 C 0.56952(14) 0.49002(7) 0.36489(10) 0.0257(4) Uani 1 1 d .
H12A H 0.5507 0.4648 0.3987 0.031 Uiso 1 1 calc R
H12B H 0.5141 0.5135 0.3671 0.031 Uiso 1 1 calc R
C20 C 0.88908(14) 0.29660(6) 0.17388(10) 0.0267(4) Uani 1 1 d .
C32 C 0.58683(15) 0.24184(6) 0.22561(10) 0.0275(4) Uani 1 1 d .
C53 C 0.72424(17) 0.36572(7) -0.05448(10) 0.0329(4) Uani 1 1 d .
H53 H 0.7767 0.3715 -0.0893 0.040 Uiso 1 1 calc R
C52 C 0.73858(15) 0.38090(6) 0.01797(9) 0.0248(4) Uani 1 1 d .
C28 C 0.73537(16) 0.21784(7) 0.07508(12) 0.0356(5) Uani 1 1 d .
C40 C 0.51976(15) 0.36898(6) 0.37649(10) 0.0267(4) Uani 1 1 d .
C5 C 1.00657(14) 0.47851(7) 0.37428(10) 0.0296(4) Uani 1 1 d .
H5 H 0.9577 0.4623 0.4076 0.036 Uiso 1 1 calc R
C14 C 0.50364(16) 0.56027(6) 0.14750(11) 0.0311(4) Uani 1 1 d .
H14 H 0.4536 0.5864 0.1515 0.037 Uiso 1 1 calc R
C44 C 0.69630(16) 0.35382(6) 0.42350(10) 0.0280(4) Uani 1 1 d .
C39 C 0.62686(14) 0.36167(6) 0.36292(9) 0.0221(4) Uani 1 1 d .
C8 C 0.76097(14) 0.47616(6) 0.39994(9) 0.0255(4) Uani 1 1 d .
H8A H 0.8246 0.4917 0.4190 0.031 Uiso 1 1 calc R
H8B H 0.7417 0.4525 0.4364 0.031 Uiso 1 1 calc R
C1 C 0.86201(13) 0.46055(6) 0.28663(9) 0.0220(3) Uani 1 1 d .
C21 C 1.04122(17) 0.29703(8) 0.09359(12) 0.0398(5) Uani 1 1 d .
H21 H 0.9835 0.3019 0.0564 0.048 Uiso 1 1 calc R
C33 C 0.44188(17) 0.18923(7) 0.19267(12) 0.0382(5) Uani 1 1 d .
H33 H 0.4464 0.2073 0.1460 0.046 Uiso 1 1 calc R
C17 C 0.39938(15) 0.54084(7) 0.25960(12) 0.0341(4) Uani 1 1 d .
H17 H 0.3991 0.5175 0.3001 0.041 Uiso 1 1 calc R
C43 C 0.65846(19) 0.35578(7) 0.49501(11) 0.0389(5) Uani 1 1 d .
H43 H 0.7053 0.3511 0.5357 0.047 Uiso 1 1 calc R
C6 C 1.02736(18) 0.52588(8) 0.40719(12) 0.0409(5) Uani 1 1 d .
H6A H 1.0770 0.5424 0.3767 0.061 Uiso 1 1 calc R
H6B H 1.0564 0.5225 0.4574 0.061 Uiso 1 1 calc R
H6C H 0.9621 0.5432 0.4087 0.061 Uiso 1 1 calc R
C2 C 1.01350(17) 0.50140(9) 0.23882(12) 0.0430(6) Uani 1 1 d .
H2 H 1.0741 0.5180 0.2619 0.052 Uiso 1 1 calc R
C62 C 0.39512(17) 0.30998(8) 0.07579(14) 0.0444(5) Uani 1 1 d .
H62A H 0.3586 0.3184 0.0297 0.067 Uiso 1 1 calc R
H62B H 0.3447 0.3068 0.1152 0.067 Uiso 1 1 calc R
H62C H 0.4316 0.2808 0.0692 0.067 Uiso 1 1 calc R
C56 C 0.56607(14) 0.35048(6) 0.04557(10) 0.0256(4) Uani 1 1 d .
C27 C 0.80718(16) 0.25931(7) 0.06252(11) 0.0337(4) Uani 1 1 d .
H27A H 0.8780 0.2481 0.0520 0.040 Uiso 1 1 calc R
H27B H 0.7814 0.2767 0.0188 0.040 Uiso 1 1 calc R
C45 C 0.44012(15) 0.37366(6) 0.31367(11) 0.0306(4) Uani 1 1 d .
H45 H 0.4774 0.3851 0.2695 0.037 Uiso 1 1 calc R
C49 C 0.80847(15) 0.34084(7) 0.41128(10) 0.0309(4) Uani 1 1 d .
H49 H 0.8260 0.3503 0.3600 0.037 Uiso 1 1 calc R
C55 C 0.55655(17) 0.33603(7) -0.02796(11) 0.0340(4) Uani 1 1 d .
H55 H 0.4941 0.3215 -0.0445 0.041 Uiso 1 1 calc R
C54 C 0.63546(18) 0.34241(7) -0.07674(10) 0.0367(5) Uani 1 1 d .
H54 H 0.6289 0.3308 -0.1256 0.044 Uiso 1 1 calc R
C58 C 0.79762(17) 0.46103(7) 0.04022(12) 0.0369(5) Uani 1 1 d .
H58A H 0.7775 0.4704 -0.0101 0.055 Uiso 1 1 calc R
H58B H 0.8557 0.4801 0.0581 0.055 Uiso 1 1 calc R
H58C H 0.7383 0.4650 0.0726 0.055 Uiso 1 1 calc R
C11 C 0.70549(17) 0.55124(7) 0.34409(13) 0.0403(5) Uani 1 1 d .
H11A H 0.7692 0.5652 0.3647 0.061 Uiso 1 1 calc R
H11B H 0.6501 0.5743 0.3416 0.061 Uiso 1 1 calc R
H11C H 0.7185 0.5397 0.2943 0.061 Uiso 1 1 calc R
C46 C 0.35216(17) 0.40761(8) 0.32908(14) 0.0452(6) Uani 1 1 d .
H46A H 0.3091 0.3955 0.3685 0.068 Uiso 1 1 calc R
H46B H 0.3092 0.4118 0.2842 0.068 Uiso 1 1 calc R
H46C H 0.3819 0.4372 0.3444 0.068 Uiso 1 1 calc R
C16 C 0.4750(2) 0.53556(8) 0.07585(12) 0.0437(5) Uani 1 1 d .
H16A H 0.5317 0.5149 0.0625 0.066 Uiso 1 1 calc R
H16B H 0.4635 0.5582 0.0364 0.066 Uiso 1 1 calc R
H16C H 0.4113 0.5177 0.0824 0.066 Uiso 1 1 calc R
C61 C 0.41928(16) 0.39440(7) 0.10026(13) 0.0386(5) Uani 1 1 d .
H61A H 0.4701 0.4182 0.1140 0.058 Uiso 1 1 calc R
H61B H 0.3649 0.3932 0.1372 0.058 Uiso 1 1 calc R
H61C H 0.3878 0.4017 0.0519 0.058 Uiso 1 1 calc R
C36 C 0.5311(2) 0.18584(8) 0.31879(12) 0.0459(6) Uani 1 1 d .
H36 H 0.4860 0.1578 0.3175 0.055 Uiso 1 1 calc R
C41 C 0.48678(18) 0.37015(7) 0.44941(12) 0.0363(5) Uani 1 1 d .
H41 H 0.4152 0.3751 0.4586 0.044 Uiso 1 1 calc R
C18 C 0.4023(2) 0.58815(9) 0.29568(14) 0.0540(7) Uani 1 1 d .
H18A H 0.4685 0.5921 0.3229 0.081 Uiso 1 1 calc R
H18B H 0.3447 0.5909 0.3298 0.081 Uiso 1 1 calc R
H18C H 0.3957 0.6119 0.2575 0.081 Uiso 1 1 calc R
C7 C 1.10598(17) 0.45041(9) 0.37287(15) 0.0514(6) Uani 1 1 d .
H7A H 1.0908 0.4200 0.3521 0.077 Uiso 1 1 calc R
H7B H 1.1344 0.4470 0.4232 0.077 Uiso 1 1 calc R
H7C H 1.1569 0.4661 0.3423 0.077 Uiso 1 1 calc R
C42 C 0.5549(2) 0.36427(8) 0.50827(12) 0.0437(6) Uani 1 1 d .
H42 H 0.5311 0.3660 0.5574 0.052 Uiso 1 1 calc R
C30 C 0.7308(2) 0.19066(9) 0.00215(15) 0.0582(7) Uani 1 1 d .
H30A H 0.8016 0.1827 -0.0123 0.087 Uiso 1 1 calc R
H30B H 0.6976 0.2095 -0.0365 0.087 Uiso 1 1 calc R
H30C H 0.6904 0.1625 0.0088 0.087 Uiso 1 1 calc R
C50 C 0.82081(19) 0.28876(8) 0.41623(14) 0.0468(6) Uani 1 1 d .
H50A H 0.8043 0.2785 0.4661 0.070 Uiso 1 1 calc R
H50B H 0.8927 0.2804 0.4054 0.070 Uiso 1 1 calc R
H50C H 0.7734 0.2740 0.3803 0.070 Uiso 1 1 calc R
C10 C 0.65236(18) 0.52896(9) 0.47185(12) 0.0487(6) Uani 1 1 d .
H10A H 0.7145 0.5447 0.4913 0.073 Uiso 1 1 calc R
H10B H 0.6363 0.5028 0.5037 0.073 Uiso 1 1 calc R
H10C H 0.5935 0.5504 0.4706 0.073 Uiso 1 1 calc R
C25 C 1.0715(2) 0.32917(11) 0.27970(15) 0.0590(7) Uani 1 1 d .
H25A H 1.0814 0.3562 0.2483 0.088 Uiso 1 1 calc R
H25B H 1.1310 0.3261 0.3142 0.088 Uiso 1 1 calc R
H25C H 1.0076 0.3328 0.3075 0.088 Uiso 1 1 calc R
C59 C 0.92452(18) 0.40521(9) -0.00987(13) 0.0474(6) Uani 1 1 d .
H59A H 0.9444 0.3728 -0.0126 0.071 Uiso 1 1 calc R
H59B H 0.9830 0.4232 0.0104 0.071 Uiso 1 1 calc R
H59C H 0.9060 0.4164 -0.0594 0.071 Uiso 1 1 calc R
C47 C 0.39267(17) 0.32676(8) 0.29359(13) 0.0413(5) Uani 1 1 d .
H47A H 0.4484 0.3051 0.2824 0.062 Uiso 1 1 calc R
H47B H 0.3462 0.3301 0.2503 0.062 Uiso 1 1 calc R
H47C H 0.3531 0.3152 0.3353 0.062 Uiso 1 1 calc R
C48 C 0.8865(2) 0.36391(9) 0.46446(13) 0.0487(6) Uani 1 1 d .
H48A H 0.8743 0.3971 0.4648 0.073 Uiso 1 1 calc R
H48B H 0.9574 0.3577 0.4484 0.073 Uiso 1 1 calc R
H48C H 0.8779 0.3516 0.5143 0.073 Uiso 1 1 calc R
C15 C 0.61142(18) 0.58172(8) 0.14529(14) 0.0459(6) Uani 1 1 d .
H15A H 0.6250 0.5991 0.1908 0.069 Uiso 1 1 calc R
H15B H 0.6150 0.6024 0.1028 0.069 Uiso 1 1 calc R
H15C H 0.6637 0.5574 0.1408 0.069 Uiso 1 1 calc R
C22 C 1.10876(19) 0.34017(10) 0.09357(15) 0.0553(7) Uani 1 1 d .
H22A H 1.0672 0.3667 0.1084 0.083 Uiso 1 1 calc R
H22B H 1.1350 0.3453 0.0439 0.083 Uiso 1 1 calc R
H22C H 1.1675 0.3362 0.1284 0.083 Uiso 1 1 calc R
C23 C 1.1011(2) 0.25458(10) 0.06974(15) 0.0594(7) Uani 1 1 d .
H23A H 1.1614 0.2500 0.1030 0.089 Uiso 1 1 calc R
H23B H 1.1248 0.2588 0.0192 0.089 Uiso 1 1 calc R
H23C H 1.0556 0.2276 0.0717 0.089 Uiso 1 1 calc R
C4 C 1.05904(19) 0.46618(11) 0.18616(14) 0.0586(8) Uani 1 1 d .
H4A H 1.1011 0.4439 0.2144 0.088 Uiso 1 1 calc R
H4B H 1.1029 0.4819 0.1505 0.088 Uiso 1 1 calc R
H4C H 1.0024 0.4501 0.1598 0.088 Uiso 1 1 calc R
C24 C 1.06327(18) 0.28658(9) 0.23191(13) 0.0486(6) Uani 1 1 d .
H24 H 1.1345 0.2809 0.2129 0.058 Uiso 1 1 calc R
C3 C 0.9483(2) 0.53766(9) 0.19896(13) 0.0543(7) Uani 1 1 d .
H3A H 0.8878 0.5230 0.1748 0.081 Uiso 1 1 calc R
H3B H 0.9903 0.5529 0.1617 0.081 Uiso 1 1 calc R
H3C H 0.9246 0.5605 0.2346 0.081 Uiso 1 1 calc R
C29 C 0.7805(2) 0.18810(8) 0.13757(15) 0.0510(6) Uani 1 1 d .
H29A H 0.8504 0.1778 0.1248 0.076 Uiso 1 1 calc R
H29B H 0.7356 0.1613 0.1447 0.076 Uiso 1 1 calc R
H29C H 0.7845 0.2061 0.1832 0.076 Uiso 1 1 calc R
C19 C 0.29947(17) 0.53434(10) 0.21340(16) 0.0566(7) Uani 1 1 d .
H19A H 0.2981 0.5563 0.1724 0.085 Uiso 1 1 calc R
H19B H 0.2392 0.5395 0.2444 0.085 Uiso 1 1 calc R
H19C H 0.2970 0.5030 0.1938 0.085 Uiso 1 1 calc R
C38 C 0.6399(2) 0.16923(9) 0.33907(16) 0.0633(8) Uani 1 1 d .
H38A H 0.6651 0.1492 0.2999 0.095 Uiso 1 1 calc R
H38B H 0.6384 0.1521 0.3856 0.095 Uiso 1 1 calc R
H38C H 0.6865 0.1957 0.3448 0.095 Uiso 1 1 calc R
C34 C 0.4546(2) 0.13882(7) 0.17249(14) 0.0552(7) Uani 1 1 d .
H34A H 0.5228 0.1341 0.1507 0.083 Uiso 1 1 calc R
H34B H 0.3998 0.1299 0.1368 0.083 Uiso 1 1 calc R
H34C H 0.4494 0.1199 0.2170 0.083 Uiso 1 1 calc R
C35 C 0.33487(19) 0.19840(9) 0.22420(15) 0.0561(7) Uani 1 1 d .
H35A H 0.3256 0.1794 0.2682 0.084 Uiso 1 1 calc R
H35B H 0.2809 0.1908 0.1871 0.084 Uiso 1 1 calc R
H35C H 0.3293 0.2309 0.2376 0.084 Uiso 1 1 calc R
C37 C 0.4865(2) 0.21715(9) 0.37760(13) 0.0610(8) Uani 1 1 d .
H37A H 0.5310 0.2443 0.3838 0.091 Uiso 1 1 calc R
H37B H 0.4835 0.2005 0.4245 0.091 Uiso 1 1 calc R
H37C H 0.4162 0.2268 0.3623 0.091 Uiso 1 1 calc R
C26 C 1.0347(3) 0.24399(11) 0.27589(16) 0.0715(9) Uani 1 1 d .
H26A H 0.9633 0.2470 0.2931 0.107 Uiso 1 1 calc R
H26B H 1.0826 0.2408 0.3184 0.107 Uiso 1 1 calc R
H26C H 1.0397 0.2168 0.2444 0.107 Uiso 1 1 calc R

loop_
_atom_site_aniso_label
_atom_site_aniso_U_11
_atom_site_aniso_U_22
_atom_site_aniso_U_33
_atom_site_aniso_U_23
_atom_site_aniso_U_13
_atom_site_aniso_U_12
Zr2 0.02210(9) 0.01756(8) 0.01996(8) -0.00215(6) 0.00389(6) 0.00092(6)
Zr1 0.01597(8) 0.01748(8) 0.01740(8) -0.00225(6) 0.00038(6) 0.00027(6)
O1 0.0232(7) 0.0348(7) 0.0222(6) -0.0064(5) 0.0028(5) -0.0070(5)
O2 0.0387(8) 0.0292(7) 0.0204(6) -0.0005(5) 0.0002(5) 0.0134(6)
O3 0.0261(7) 0.0350(7) 0.0240(6) -0.0024(5) 0.0005(5) 0.0081(5)
O4 0.0483(9) 0.0291(7) 0.0222(6) 0.0002(5) 0.0007(6) -0.0122(6)
N1 0.0190(7) 0.0220(7) 0.0209(7) -0.0036(6) 0.0005(6) 0.0003(6)
N3 0.0196(7) 0.0212(7) 0.0228(7) -0.0028(6) 0.0006(6) 0.0009(6)
N4 0.0235(8) 0.0227(7) 0.0281(8) 0.0000(6) -0.0008(6) 0.0047(6)
N5 0.0256(8) 0.0282(8) 0.0243(8) -0.0054(6) 0.0023(6) 0.0064(6)
N6 0.0250(8) 0.0430(10) 0.0317(9) -0.0021(7) 0.0001(7) 0.0126(7)
N8 0.0442(10) 0.0257(8) 0.0296(8) 0.0062(7) -0.0068(7) -0.0085(7)
N10 0.0204(7) 0.0222(7) 0.0171(7) -0.0002(5) 0.0034(5) -0.0012(6)
N7 0.0297(8) 0.0198(7) 0.0235(7) -0.0016(6) -0.0001(6) 0.0018(6)
N2 0.0219(8) 0.0423(9) 0.0245(8) -0.0022(7) -0.0002(6) -0.0103(7)
N9 0.0195(7) 0.0209(7) 0.0172(7) -0.0013(5) 0.0006(5) 0.0016(5)
C9 0.0270(10) 0.0284(9) 0.0272(9) -0.0096(7) -0.0026(7) 0.0048(7)
C57 0.0278(10) 0.0372(10) 0.0213(9) 0.0023(7) 0.0053(7) 0.0020(8)
C60 0.0237(9) 0.0275(9) 0.0365(10) -0.0010(8) -0.0073(8) -0.0004(7)
C51 0.0266(9) 0.0172(8) 0.0190(8) -0.0007(6) -0.0017(7) 0.0057(7)
C31 0.0367(11) 0.0280(10) 0.0288(10) -0.0078(8) -0.0024(8) 0.0005(8)
C13 0.0187(8) 0.0195(8) 0.0266(9) -0.0038(7) -0.0022(7) -0.0007(6)
C12 0.0220(9) 0.0327(10) 0.0225(9) -0.0050(7) 0.0030(7) 0.0052(7)
C20 0.0275(10) 0.0246(9) 0.0282(9) 0.0005(7) 0.0020(8) 0.0074(7)
C32 0.0335(10) 0.0202(8) 0.0286(9) 0.0006(7) -0.0017(8) 0.0004(7)
C53 0.0486(13) 0.0309(10) 0.0194(9) -0.0003(7) 0.0024(8) 0.0094(9)
C52 0.0311(10) 0.0228(8) 0.0205(8) 0.0014(7) 0.0010(7) 0.0072(7)
C28 0.0387(12) 0.0293(10) 0.0387(11) -0.0127(8) -0.0024(9) 0.0094(9)
C40 0.0308(10) 0.0197(8) 0.0302(9) -0.0030(7) 0.0124(8) -0.0047(7)
C5 0.0220(9) 0.0379(11) 0.0288(10) -0.0026(8) -0.0039(7) -0.0030(8)
C14 0.0325(10) 0.0251(9) 0.0356(10) 0.0051(8) -0.0027(8) 0.0075(8)
C44 0.0397(11) 0.0233(9) 0.0210(9) 0.0001(7) 0.0041(8) -0.0058(8)
C39 0.0296(10) 0.0160(8) 0.0210(8) -0.0025(6) 0.0069(7) -0.0043(7)
C8 0.0244(9) 0.0323(10) 0.0195(8) -0.0054(7) -0.0019(7) 0.0019(7)
C1 0.0189(9) 0.0228(8) 0.0242(8) -0.0012(7) -0.0011(7) -0.0013(7)
C21 0.0311(11) 0.0527(13) 0.0359(11) -0.0043(10) 0.0053(9) 0.0124(10)
C33 0.0471(13) 0.0286(10) 0.0383(11) 0.0076(8) -0.0105(10) -0.0113(9)
C17 0.0226(10) 0.0397(11) 0.0400(11) 0.0026(9) 0.0030(8) 0.0085(8)
C43 0.0586(15) 0.0378(11) 0.0204(9) 0.0001(8) 0.0044(9) -0.0057(10)
C6 0.0451(13) 0.0434(12) 0.0338(11) -0.0047(9) -0.0054(9) -0.0158(10)
C2 0.0328(11) 0.0638(15) 0.0329(11) -0.0064(10) 0.0064(9) -0.0256(11)
C62 0.0294(11) 0.0389(12) 0.0645(15) -0.0065(11) -0.0082(10) -0.0044(9)
C56 0.0284(10) 0.0210(8) 0.0269(9) 0.0002(7) -0.0062(7) 0.0038(7)
C27 0.0337(11) 0.0385(11) 0.0290(10) -0.0110(8) 0.0044(8) 0.0094(9)
C45 0.0222(9) 0.0301(10) 0.0402(11) -0.0035(8) 0.0120(8) -0.0018(7)
C49 0.0352(11) 0.0372(11) 0.0202(9) 0.0039(8) -0.0043(8) -0.0013(8)
C55 0.0433(12) 0.0263(9) 0.0316(10) -0.0036(8) -0.0154(9) 0.0015(8)
C54 0.0603(14) 0.0296(10) 0.0197(9) -0.0048(7) -0.0087(9) 0.0071(9)
C58 0.0413(12) 0.0343(11) 0.0349(11) -0.0006(8) 0.0011(9) -0.0054(9)
C11 0.0373(12) 0.0234(10) 0.0597(14) -0.0043(9) -0.0104(10) -0.0030(8)
C46 0.0252(11) 0.0445(13) 0.0663(16) -0.0093(11) 0.0078(10) 0.0039(9)
C16 0.0584(15) 0.0403(12) 0.0319(11) 0.0027(9) -0.0097(10) 0.0139(11)
C61 0.0321(11) 0.0359(11) 0.0475(12) -0.0034(9) -0.0030(9) 0.0077(9)
C36 0.0661(16) 0.0359(12) 0.0351(12) 0.0140(9) -0.0098(11) -0.0225(11)
C41 0.0417(12) 0.0284(10) 0.0400(12) -0.0038(8) 0.0240(10) -0.0053(9)
C18 0.0538(15) 0.0555(15) 0.0529(15) -0.0146(12) 0.0052(12) 0.0268(12)
C7 0.0297(12) 0.0658(17) 0.0583(15) -0.0110(13) -0.0099(11) 0.0076(11)
C42 0.0646(16) 0.0412(12) 0.0264(10) -0.0034(9) 0.0233(10) -0.0044(11)
C30 0.0567(16) 0.0558(16) 0.0622(16) -0.0366(13) 0.0045(13) 0.0079(12)
C50 0.0482(14) 0.0401(12) 0.0520(14) 0.0002(10) -0.0005(11) 0.0039(10)
C10 0.0406(13) 0.0645(16) 0.0407(12) -0.0300(11) -0.0059(10) 0.0163(11)
C25 0.0402(14) 0.086(2) 0.0496(15) -0.0148(14) -0.0120(11) 0.0060(13)
C59 0.0376(13) 0.0639(16) 0.0414(13) 0.0005(11) 0.0154(10) 0.0028(11)
C47 0.0353(12) 0.0393(12) 0.0496(13) -0.0093(10) 0.0082(10) -0.0076(9)
C48 0.0477(14) 0.0508(14) 0.0470(13) -0.0002(11) -0.0142(11) -0.0056(11)
C15 0.0415(13) 0.0450(13) 0.0512(14) 0.0178(11) 0.0021(11) -0.0023(10)
C22 0.0370(13) 0.0702(18) 0.0589(16) 0.0022(13) 0.0066(12) -0.0032(12)
C23 0.0452(15) 0.0760(19) 0.0573(16) -0.0166(14) 0.0080(12) 0.0279(13)
C4 0.0350(13) 0.098(2) 0.0438(14) -0.0192(14) 0.0151(11) -0.0220(13)
C24 0.0325(12) 0.0689(17) 0.0439(13) 0.0002(12) -0.0066(10) 0.0204(11)
C3 0.0726(18) 0.0563(15) 0.0339(12) 0.0096(11) 0.0014(12) -0.0309(13)
C29 0.0537(15) 0.0281(11) 0.0708(17) -0.0006(11) -0.0071(13) 0.0151(10)
C19 0.0230(11) 0.0742(18) 0.0722(18) 0.0152(14) -0.0055(11) 0.0015(11)
C38 0.081(2) 0.0482(15) 0.0595(17) 0.0256(13) -0.0296(15) -0.0148(14)
C34 0.0834(19) 0.0286(11) 0.0524(14) 0.0034(10) -0.0232(13) -0.0135(12)
C35 0.0447(14) 0.0586(16) 0.0646(17) 0.0133(13) -0.0046(12) -0.0164(12)
C37 0.091(2) 0.0600(16) 0.0323(12) 0.0099(11) 0.0059(13) -0.0279(15)
C26 0.082(2) 0.073(2) 0.0589(17) 0.0160(15) -0.0125(15) 0.0347(17)

loop_
_atom_type_symbol
_atom_type_description
_atom_type_scat_dispersion_real
_atom_type_scat_dispersion_imag
_atom_type_scat_source
C C 0.0033 0.0016 'International Tables Vol C Tables 4.2.6.8 and 6.1.1.4'
H H 0.0000 0.0000 'International Tables Vol C Tables 4.2.6.8 and 6.1.1.4'
N N 0.0061 0.0033 'International Tables Vol C Tables 4.2.6.8 and 6.1.1.4'
O O 0.0106 0.0060 'International Tables Vol C Tables 4.2.6.8 and 6.1.1.4'
Zr Zr -2.9673 0.5597 'International Tables Vol C Tables 4.2.6.8 and 6.1.1.4'

loop_
_geom_angle_atom_site_label_1
_geom_angle_atom_site_label_2
_geom_angle_atom_site_label_3
_geom_angle
N10 Zr2 N9 78.97(5)
N10 Zr2 O3 93.26(5)
N9 Zr2 O3 107.23(5)
N10 Zr2 N7 131.20(5)
N9 Zr2 N7 116.17(5)
O3 Zr2 N7 121.28(5)
N10 Zr2 O4 83.03(5)
N9 Zr2 O4 147.32(5)
O3 Zr2 O4 100.78(5)
N7 Zr2 O4 59.08(5)
N10 Zr2 N5 148.82(6)
N9 Zr2 N5 93.69(5)
O3 Zr2 N5 59.72(5)
N7 Zr2 N5 79.31(6)
O4 Zr2 N5 115.15(5)
N10 Zr2 C20 121.37(6)
N9 Zr2 C20 101.17(5)
O3 Zr2 C20 29.79(5)
N7 Zr2 C20 101.75(6)
O4 Zr2 C20 111.48(6)
N5 Zr2 C20 29.96(5)
N10 Zr2 C32 107.35(6)
N9 Zr2 C32 137.40(6)
O3 Zr2 C32 114.20(5)
N7 Zr2 C32 30.01(5)
O4 Zr2 C32 29.08(5)
N5 Zr2 C32 98.56(6)
C20 Zr2 C32 109.66(6)
N10 Zr2 Zr1 40.46(4)
N9 Zr2 Zr1 40.39(4)
O3 Zr2 Zr1 93.91(4)
N7 Zr2 Zr1 144.58(4)
O4 Zr2 Zr1 122.43(4)
N5 Zr2 Zr1 120.24(4)
C20 Zr2 Zr1 108.43(4)
C32 Zr2 Zr1 140.32(4)
N9 Zr1 N10 80.36(5)
N9 Zr1 O1 95.34(5)
N10 Zr1 O1 116.67(5)
N9 Zr1 O2 90.38(5)
N10 Zr1 O2 141.58(5)
O1 Zr1 O2 101.20(5)
N9 Zr1 N3 134.61(5)
N10 Zr1 N3 102.33(5)
O1 Zr1 N3 121.46(5)
O2 Zr1 N3 59.27(5)
N9 Zr1 N1 146.90(5)
N10 Zr1 N1 92.17(5)
O1 Zr1 N1 59.24(5)
O2 Zr1 N1 113.77(5)
N3 Zr1 N1 78.46(5)
N9 Zr1 C1 122.88(5)
N10 Zr1 C1 107.50(5)
O1 Zr1 C1 29.56(5)
O2 Zr1 C1 108.78(5)
N3 Zr1 C1 99.84(5)
N1 Zr1 C1 29.74(5)
N9 Zr1 C13 114.50(5)
N10 Zr1 C13 126.20(5)
O1 Zr1 C13 113.01(5)
O2 Zr1 C13 29.20(5)
N3 Zr1 C13 30.11(5)
N1 Zr1 C13 96.00(5)
C1 Zr1 C13 105.31(5)
N9 Zr1 Zr2 41.64(4)
N10 Zr1 Zr2 40.66(4)
O1 Zr1 Zr2 101.58(4)
O2 Zr1 Zr2 128.15(3)
N3 Zr1 Zr2 134.97(4)
N1 Zr1 Zr2 117.95(4)
C1 Zr1 Zr2 113.90(4)
C13 Zr1 Zr2 140.79(4)
C1 O1 Zr1 96.73(10)
C13 O2 Zr1 95.42(10)
C20 O3 Zr2 96.16(11)
C32 O4 Zr2 94.30(10)
C1 N1 C8 129.31(15)
C1 N1 Zr1 90.79(10)
C8 N1 Zr1 134.42(11)
C13 N3 C12 127.02(15)
C13 N3 Zr1 92.20(10)
C12 N3 Zr1 131.06(11)
C13 N4 C17 121.63(15)
C13 N4 C14 119.89(15)
C17 N4 C14 117.22(15)
C20 N5 C27 129.41(16)
C20 N5 Zr2 91.45(11)
C27 N5 Zr2 134.89(12)
C20 N6 C21 120.72(16)
C20 N6 C24 120.46(17)
C21 N6 C24 117.56(17)
C32 N8 C33 121.73(16)
C32 N8 C36 119.78(16)
C33 N8 C36 117.41(16)
C39 N10 Zr1 121.97(11)
C39 N10 Zr2 139.01(11)
Zr1 N10 Zr2 98.88(6)
C32 N7 C31 126.96(15)
C32 N7 Zr2 93.60(11)
C31 N7 Zr2 131.37(12)
C1 N2 C5 121.46(15)
C1 N2 C2 119.37(15)
C5 N2 C2 118.78(15)
C51 N9 Zr1 152.80(11)
C51 N9 Zr2 109.02(10)
Zr1 N9 Zr2 97.97(6)
C11 C9 C8 109.82(16)
C11 C9 C12 111.40(16)
C8 C9 C12 112.39(15)
C11 C9 C10 110.31(18)
C8 C9 C10 106.55(16)
C12 C9 C10 106.20(16)
C52 C57 C59 114.33(17)
C52 C57 C58 109.05(16)
C59 C57 C58 108.46(17)
C56 C60 C62 114.13(17)
C56 C60 C61 109.93(16)
C62 C60 C61 109.98(16)
N9 C51 C56 120.31(16)
N9 C51 C52 121.01(16)
C56 C51 C52 118.67(15)
N7 C31 C28 114.85(16)
O2 C13 N3 112.94(15)
O2 C13 N4 118.08(15)
N3 C13 N4 128.98(16)
O2 C13 Zr1 55.37(8)
N3 C13 Zr1 57.69(9)
N4 C13 Zr1 172.80(13)
N3 C12 C9 114.89(15)
O3 C20 N5 112.59(16)
O3 C20 N6 118.07(16)
N5 C20 N6 129.32(17)
O3 C20 Zr2 54.05(9)
N5 C20 Zr2 58.59(9)
N6 C20 Zr2 171.26(14)
O4 C32 N7 113.00(16)
O4 C32 N8 118.56(16)
N7 C32 N8 128.38(17)
O4 C32 Zr2 56.63(9)
N7 C32 Zr2 56.39(9)
N8 C32 Zr2 173.99(14)
C54 C53 C52 121.43(19)
C53 C52 C51 119.16(18)
C53 C52 C57 121.05(17)
C51 C52 C57 119.65(15)
C29 C28 C27 109.57(18)
C29 C28 C30 110.53(19)
C27 C28 C30 106.64(19)
C29 C28 C31 110.38(19)
C27 C28 C31 113.45(16)
C30 C28 C31 106.14(17)
C41 C40 C39 118.97(18)
C41 C40 C45 119.47(18)
C39 C40 C45 121.51(16)
N2 C5 C7 111.58(17)
N2 C5 C6 112.39(17)
C7 C5 C6 110.74(18)
N4 C14 C16 114.90(16)
N4 C14 C15 110.92(16)
C16 C14 C15 111.95(19)
C43 C44 C39 119.04(19)
C43 C44 C49 120.04(18)
C39 C44 C49 120.83(16)
N10 C39 C44 121.33(16)
N10 C39 C40 119.61(16)
C44 C39 C40 119.05(16)
N1 C8 C9 113.36(14)
O1 C1 N1 113.04(15)
O1 C1 N2 117.39(15)
N1 C1 N2 129.57(16)
O1 C1 Zr1 53.71(8)
N1 C1 Zr1 59.47(9)
N2 C1 Zr1 170.11(13)
N6 C21 C23 111.8(2)
N6 C21 C22 111.07(19)
C23 C21 C22 112.1(2)
N8 C33 C34 111.63(18)
N8 C33 C35 112.06(19)
C34 C33 C35 111.2(2)
N4 C17 C18 111.95(18)
N4 C17 C19 111.25(18)
C18 C17 C19 111.02(19)
C42 C43 C44 121.8(2)
N2 C2 C3 110.84(19)
N2 C2 C4 114.2(2)
C3 C2 C4 112.6(2)
C55 C56 C51 119.01(18)
C55 C56 C60 120.72(17)
C51 C56 C60 120.10(15)
N5 C27 C28 112.37(16)
C40 C45 C46 114.11(17)
C40 C45 C47 110.80(17)
C46 C45 C47 109.01(17)
C44 C49 C50 109.74(17)
C44 C49 C48 114.31(18)
C50 C49 C48 109.46(18)
C54 C55 C56 121.50(19)
C55 C54 C53 119.78(18)
N8 C36 C38 111.1(2)
N8 C36 C37 114.53(19)
C38 C36 C37 112.4(2)
C42 C41 C40 121.9(2)
C41 C42 C43 119.13(18)
N6 C24 C25 115.61(19)
N6 C24 C26 109.3(2)
C25 C24 C26 112.4(2)

loop_
_geom_bond_atom_site_label_1
_geom_bond_atom_site_label_2
_geom_bond_distance
Zr2 N10 2.0888(14)
Zr2 N9 2.1251(14)
Zr2 O3 2.1425(13)
Zr2 N7 2.2186(15)
Zr2 O4 2.2265(13)
Zr2 N5 2.2464(15)
Zr2 C20 2.6312(18)
Zr2 C32 2.6587(18)
Zr2 Zr1 3.1675(3)
Zr1 N9 2.0725(13)
Zr1 N10 2.0805(14)
Zr1 O1 2.1470(12)
Zr1 O2 2.1916(12)
Zr1 N3 2.2426(14)
Zr1 N1 2.2789(14)
Zr1 C1 2.6454(17)
Zr1 C13 2.6514(17)
O1 C1 1.314(2)
O2 C13 1.300(2)
O3 C20 1.315(2)
O4 C32 1.296(2)
N1 C1 1.312(2)
N1 C8 1.450(2)
N3 C13 1.331(2)
N3 C12 1.462(2)
N4 C13 1.358(2)
N4 C17 1.468(2)
N4 C14 1.489(2)
N5 C20 1.314(2)
N5 C27 1.452(2)
N6 C20 1.358(2)
N6 C21 1.478(3)
N6 C24 1.485(3)
N8 C32 1.358(2)
N8 C33 1.475(3)
N8 C36 1.492(3)
N10 C39 1.405(2)
N7 C32 1.332(2)
N7 C31 1.467(2)
N2 C1 1.360(2)
N2 C5 1.473(2)
N2 C2 1.486(3)
N9 C51 1.402(2)
C9 C11 1.522(3)
C9 C8 1.539(2)
C9 C12 1.541(3)
C9 C10 1.542(3)
C57 C52 1.511(3)
C57 C59 1.530(3)
C57 C58 1.538(3)
C60 C56 1.521(3)
C60 C62 1.534(3)
C60 C61 1.536(3)
C51 C56 1.423(2)
C51 C52 1.427(3)
C31 C28 1.544(3)
C53 C54 1.380(3)
C53 C52 1.393(2)
C28 C29 1.529(3)
C28 C27 1.540(3)
C28 C30 1.540(3)
C40 C41 1.398(3)
C40 C39 1.421(3)
C40 C45 1.519(3)
C5 C7 1.518(3)
C5 C6 1.523(3)
C14 C16 1.522(3)
C14 C15 1.521(3)
C44 C43 1.396(3)
C44 C39 1.417(3)
C44 C49 1.512(3)
C21 C23 1.524(3)
C21 C22 1.527(3)
C33 C34 1.522(3)
C33 C35 1.526(3)
C17 C18 1.525(3)
C17 C19 1.528(3)
C43 C42 1.381(3)
C2 C3 1.520(4)
C2 C4 1.527(3)
C56 C55 1.400(3)
C45 C46 1.533(3)
C45 C47 1.535(3)
C49 C50 1.526(3)
C49 C48 1.530(3)
C55 C54 1.374(3)
C36 C38 1.517(4)
C36 C37 1.525(4)
C41 C42 1.375(3)
C25 C24 1.514(4)
C24 C26 1.523(4)
